data_4108201
loop_
_publ_author_name
'K. C. Nicolaou'
'T. Robert Wu'
'David Sarlah'
'David M. Shaw'
'Eric Rowcliffe'
'Dennis R. Burton'

_publ_section_title
;
 Total Synthesis, Revised Structure, and Biological Evaluation of
 Biyouyanagin A and Analogues Thereof
;
_journal_name_full 'Journal of the American Chemical Society'
_journal_page_first 11114
_journal_page_last 11121
_journal_paper_doi 10.1021/ja802805c
_journal_volume 130
_journal_year 2008
_chemical_formula_sum 'C26 H32 O4'
_chemical_formula_weight 408.52
_chemical_name_systematic
; 
 ? 
;
_space_group_IT_number 4
_symmetry_cell_setting monoclinic
_symmetry_space_group_name_Hall 'P 2yb'
_symmetry_space_group_name_H-M 'P 1 21 1'
_atom_sites_solution_hydrogens geom
_atom_sites_solution_primary direct
_atom_sites_solution_secondary difmap
_audit_creation_method SHELXL-97
_cell_angle_alpha 90.00
_cell_angle_beta 104.63(3)
_cell_angle_gamma 90.00
_cell_formula_units_Z 2
_cell_length_a 9.840(2)
_cell_length_b 6.7500(13)
_cell_length_c 18.509(4)
_cell_measurement_reflns_used 2746
_cell_measurement_temperature 296(2)
_cell_measurement_theta_max 26.00
_cell_measurement_theta_min 3.00
_cell_volume 1189.5(5)
_computing_cell_refinement 'Bruker SAINT+'
_computing_data_collection 'Bruker SMART'
_computing_data_reduction 'Bruker SAINT+'
_computing_molecular_graphics 'Bruker SHELXTL'
_computing_publication_material 'Bruker SHELXTL'
_computing_structure_refinement 'SHELXL-97 (Sheldrick, 1997)'
_computing_structure_solution 'SHELXS-97 (Sheldrick, 1997)'
_diffrn_ambient_temperature 296(2)
_diffrn_measured_fraction_theta_full 0.998
_diffrn_measured_fraction_theta_max 0.998
_diffrn_measurement_device_type 'CCD area detector'
_diffrn_measurement_method 'phi and omega scans'
_diffrn_radiation_monochromator graphite
_diffrn_radiation_source 'fine-focus sealed tube'
_diffrn_radiation_type MoK\a
_diffrn_radiation_wavelength 0.71073
_diffrn_reflns_av_R_equivalents 0.0339
_diffrn_reflns_av_sigmaI/netI 0.0620
_diffrn_reflns_limit_h_max 10
_diffrn_reflns_limit_h_min -11
_diffrn_reflns_limit_k_max 8
_diffrn_reflns_limit_k_min -7
_diffrn_reflns_limit_l_max 22
_diffrn_reflns_limit_l_min -22
_diffrn_reflns_number 8793
_diffrn_reflns_theta_full 24.99
_diffrn_reflns_theta_max 24.99
_diffrn_reflns_theta_min 2.14
_diffrn_standards_decay_% 1
_exptl_absorpt_coefficient_mu 0.075
_exptl_absorpt_correction_T_max 0.9977
_exptl_absorpt_correction_T_min 0.9828
_exptl_absorpt_correction_type multi-scan
_exptl_absorpt_process_details 'SADABS (Sheldrick, 1999)'
_exptl_crystal_colour Colorless
_exptl_crystal_density_diffrn 1.141
_exptl_crystal_density_meas 0
_exptl_crystal_description Plate-like
_exptl_crystal_F_000 440
_exptl_crystal_size_max 0.23
_exptl_crystal_size_mid 0.18
_exptl_crystal_size_min 0.03
_refine_diff_density_max 0.179
_refine_diff_density_min -0.121
_refine_diff_density_rms 0.033
_refine_ls_abs_structure_details 'Flack H D (1983), Acta Cryst. A39, 876-881'
_refine_ls_abs_structure_Flack 0(2)
_refine_ls_extinction_method none
_refine_ls_goodness_of_fit_ref 1.113
_refine_ls_hydrogen_treatment constr
_refine_ls_matrix_type full
_refine_ls_number_parameters 276
_refine_ls_number_reflns 4156
_refine_ls_number_restraints 1
_refine_ls_restrained_S_all 1.113
_refine_ls_R_factor_all 0.1175
_refine_ls_R_factor_gt 0.0743
_refine_ls_shift/su_max 0.025
_refine_ls_shift/su_mean 0.005
_refine_ls_structure_factor_coef Fsqd
_refine_ls_weighting_details 'calc w=1/[\s^2^(Fo^2^)+(0.0730P)^2^+0.0000P] where P=(Fo^2^+2Fc^2^)/3'
_refine_ls_weighting_scheme calc
_refine_ls_wR_factor_gt 0.1523
_refine_ls_wR_factor_ref 0.1693
_reflns_number_gt 2701
_reflns_number_total 4156
_reflns_threshold_expression >2sigma(I)
_cod_data_source_file ja802805c-file005.cif
_cod_data_source_block bbwu
_cod_original_cell_volume 1189.6(4)
_cod_database_code 4108201

loop_
_symmetry_equiv_pos_as_xyz
'x, y, z'
'-x, y+1/2, -z'

loop_
_atom_site_label
_atom_site_type_symbol
_atom_site_fract_x
_atom_site_fract_y
_atom_site_fract_z
_atom_site_U_iso_or_equiv
_atom_site_adp_type
_atom_site_occupancy
_atom_site_symmetry_multiplicity
_atom_site_calc_flag
_atom_site_refinement_flags
O1 O 0.8929(2) 0.2235(4) 0.68270(14) 0.0621(8) Uani 1 1 d .
O2 O 0.5490(3) 0.0410(5) 0.63210(15) 0.0697(8) Uani 1 1 d .
O3 O 0.6234(3) 0.4468(4) 0.5501(2) 0.0898(10) Uani 1 1 d .
O4 O 0.6911(4) 0.5305(5) 0.6703(2) 0.1106(13) Uani 1 1 d .
C1 C 0.9971(5) 0.0384(10) 0.8805(3) 0.0900(15) Uani 1 1 d .
C2 C 0.9373(7) -0.0974(12) 0.9138(3) 0.112(2) Uani 1 1 d .
H2 H 0.9938 -0.1629 0.9547 0.135 Uiso 1 1 calc R
C3 C 0.7844(7) -0.1537(11) 0.8903(3) 0.113(2) Uani 1 1 d .
H3A H 0.7554 -0.2017 0.9335 0.136 Uiso 1 1 calc R
H3B H 0.7723 -0.2609 0.8543 0.136 Uiso 1 1 calc R
C4 C 0.6905(5) 0.0190(9) 0.8558(3) 0.0881(15) Uani 1 1 d .
H4 H 0.5983 -0.0355 0.8308 0.106 Uiso 1 1 calc R
C5 C 0.7506(4) 0.1121(7) 0.7970(2) 0.0673(12) Uani 1 1 d .
H5 H 0.7007 0.2355 0.7795 0.081 Uiso 1 1 calc R
C6 C 0.9124(4) 0.1476(7) 0.8148(2) 0.0653(11) Uani 1 1 d .
H6 H 0.9348 0.2893 0.8178 0.078 Uiso 1 1 calc R
C7 C 0.9106(4) 0.0616(6) 0.7360(2) 0.0520(9) Uani 1 1 d .
C8 C 0.7614(4) -0.0174(5) 0.7286(2) 0.0539(10) Uani 1 1 d .
H8 H 0.7536 -0.1608 0.7348 0.065 Uiso 1 1 calc R
C9 C 0.6720(4) 0.0665(6) 0.6586(2) 0.0545(10) Uani 1 1 d .
C10 C 0.7630(4) 0.2151(5) 0.6281(2) 0.0535(10) Uani 1 1 d .
C11 C 0.7700(4) 0.1699(6) 0.5472(2) 0.0565(11) Uani 1 1 d .
C12 C 0.6379(5) 0.2758(6) 0.5044(3) 0.0754(13) Uani 1 1 d .
H12A H 0.6473 0.3179 0.4558 0.091 Uiso 1 1 calc R
H12B H 0.5568 0.1896 0.4976 0.091 Uiso 1 1 calc R
C13 C 0.6904(5) 0.4169(6) 0.6217(3) 0.0747(13) Uani 1 1 d .
C14 C 1.1512(6) 0.0911(13) 0.9051(3) 0.138(3) Uani 1 1 d .
H14A H 1.1942 0.0202 0.9501 0.165 Uiso 1 1 calc R
H14B H 1.1610 0.2309 0.9143 0.165 Uiso 1 1 calc R
H14C H 1.1962 0.0554 0.8666 0.165 Uiso 1 1 calc R
C15 C 0.6675(7) 0.1768(12) 0.9129(3) 0.117(2) Uani 1 1 d .
H15 H 0.7564 0.2474 0.9320 0.140 Uiso 1 1 calc R
C16 C 0.5564(8) 0.3283(13) 0.8759(5) 0.163(3) Uani 1 1 d .
H16A H 0.5351 0.4123 0.9135 0.196 Uiso 1 1 calc R
H16B H 0.4728 0.2605 0.8496 0.196 Uiso 1 1 calc R
H16C H 0.5914 0.4073 0.8414 0.196 Uiso 1 1 calc R
C17 C 0.6255(11) 0.0877(18) 0.9777(5) 0.220(5) Uani 1 1 d .
H17A H 0.7075 0.0402 1.0135 0.264 Uiso 1 1 calc R
H17B H 0.5622 -0.0206 0.9608 0.264 Uiso 1 1 calc R
H17C H 0.5797 0.1862 1.0007 0.264 Uiso 1 1 calc R
C18 C 1.0326(4) -0.0659(6) 0.7289(2) 0.0553(10) Uani 1 1 d .
C19 C 1.1462(4) 0.0155(8) 0.7085(2) 0.0676(12) Uani 1 1 d .
H19 H 1.1436 0.1483 0.6948 0.081 Uiso 1 1 calc R
C20 C 1.2626(5) -0.0955(10) 0.7080(3) 0.0881(15) Uani 1 1 d .
H20 H 1.3383 -0.0375 0.6945 0.106 Uiso 1 1 calc R
C21 C 1.2677(7) -0.2909(12) 0.7273(3) 0.107(2) Uani 1 1 d .
H21 H 1.3469 -0.3661 0.7275 0.128 Uiso 1 1 calc R
C22 C 1.1550(7) -0.3758(8) 0.7465(4) 0.115(2) Uani 1 1 d .
H22 H 1.1578 -0.5091 0.7595 0.138 Uiso 1 1 calc R
C23 C 1.0386(5) -0.2655(7) 0.7466(3) 0.0848(14) Uani 1 1 d .
H23 H 0.9622 -0.3254 0.7587 0.102 Uiso 1 1 calc R
C24 C 0.8996(4) 0.2710(8) 0.5329(3) 0.0887(16) Uani 1 1 d .
H24A H 0.8949 0.2671 0.4805 0.106 Uiso 1 1 calc R
H24B H 0.9826 0.2032 0.5600 0.106 Uiso 1 1 calc R
H24C H 0.9028 0.4064 0.5492 0.106 Uiso 1 1 calc R
C25 C 0.7661(4) -0.0503(6) 0.5275(2) 0.0661(12) Uani 1 1 d .
H25A H 0.8548 -0.1094 0.5536 0.079 Uiso 1 1 calc R
H25B H 0.6929 -0.1131 0.5461 0.079 Uiso 1 1 calc R
C26 C 0.7403(5) -0.0970(9) 0.4447(3) 0.0878(15) Uani 1 1 d .
H26A H 0.8104 -0.0328 0.4251 0.105 Uiso 1 1 calc R
H26B H 0.6489 -0.0501 0.4187 0.105 Uiso 1 1 calc R
H26C H 0.7452 -0.2376 0.4380 0.105 Uiso 1 1 calc R

loop_
_atom_site_aniso_label
_atom_site_aniso_U_11
_atom_site_aniso_U_22
_atom_site_aniso_U_33
_atom_site_aniso_U_23
_atom_site_aniso_U_13
_atom_site_aniso_U_12
O1 0.0489(15) 0.0541(15) 0.075(2) 0.0067(14) -0.0002(13) -0.0150(13)
O2 0.0404(16) 0.090(2) 0.0782(18) -0.0088(18) 0.0146(14) -0.0157(16)
O3 0.070(2) 0.0570(19) 0.125(3) 0.0120(19) -0.009(2) 0.0092(16)
O4 0.097(3) 0.0629(19) 0.154(3) -0.038(3) -0.001(2) 0.0048(19)
C1 0.087(4) 0.121(4) 0.061(3) -0.018(3) 0.017(3) -0.002(4)
C2 0.113(5) 0.153(6) 0.069(4) 0.024(4) 0.019(3) 0.022(5)
C3 0.138(6) 0.127(5) 0.085(4) 0.024(4) 0.047(4) -0.015(5)
C4 0.089(4) 0.105(4) 0.076(3) 0.000(3) 0.031(3) -0.019(3)
C5 0.063(3) 0.077(3) 0.065(3) -0.008(2) 0.022(2) -0.005(2)
C6 0.064(3) 0.067(2) 0.063(3) -0.008(2) 0.013(2) -0.010(2)
C7 0.048(2) 0.051(2) 0.059(2) -0.001(2) 0.0155(18) -0.0079(19)
C8 0.055(2) 0.044(2) 0.064(3) -0.0039(18) 0.018(2) -0.0060(18)
C9 0.045(2) 0.052(2) 0.070(3) -0.019(2) 0.021(2) -0.005(2)
C10 0.035(2) 0.040(2) 0.079(3) 0.003(2) 0.0045(19) -0.0047(18)
C11 0.047(2) 0.059(3) 0.062(3) 0.017(2) 0.010(2) -0.0029(19)
C12 0.065(3) 0.063(3) 0.090(3) 0.019(3) 0.004(2) -0.004(2)
C13 0.064(3) 0.046(3) 0.105(4) -0.007(3) 0.004(3) -0.013(2)
C14 0.094(4) 0.225(9) 0.078(4) -0.015(5) -0.009(3) -0.002(5)
C15 0.107(5) 0.173(6) 0.087(4) -0.019(4) 0.056(4) -0.007(5)
C16 0.168(7) 0.160(7) 0.183(7) -0.028(6) 0.087(6) 0.038(6)
C17 0.321(12) 0.226(11) 0.170(7) 0.027(8) 0.166(8) 0.035(10)
C18 0.047(2) 0.062(2) 0.053(2) -0.003(2) 0.0059(18) -0.006(2)
C19 0.047(3) 0.084(3) 0.069(3) 0.007(3) 0.009(2) -0.002(2)
C20 0.056(3) 0.123(5) 0.086(4) -0.004(3) 0.022(2) -0.001(3)
C21 0.077(4) 0.122(5) 0.116(5) -0.029(4) 0.013(3) 0.035(4)
C22 0.094(5) 0.071(3) 0.181(7) -0.003(4) 0.037(4) 0.020(3)
C23 0.073(3) 0.062(3) 0.123(4) -0.001(3) 0.031(3) 0.002(3)
C24 0.063(3) 0.102(4) 0.099(4) 0.031(3) 0.017(2) -0.019(3)
C25 0.056(3) 0.075(3) 0.071(3) 0.003(2) 0.021(2) 0.001(2)
C26 0.070(3) 0.119(4) 0.079(3) -0.011(3) 0.027(2) 0.004(3)

loop_
_atom_type_symbol
_atom_type_description
_atom_type_scat_dispersion_real
_atom_type_scat_dispersion_imag
_atom_type_scat_source
C C 0.0033 0.0016 'International Tables Vol C Tables 4.2.6.8 and 6.1.1.4'
H H 0.0000 0.0000 'International Tables Vol C Tables 4.2.6.8 and 6.1.1.4'
O O 0.0106 0.0060 'International Tables Vol C Tables 4.2.6.8 and 6.1.1.4'

loop_
_geom_angle_atom_site_label_1
_geom_angle_atom_site_label_2
_geom_angle_atom_site_label_3
_geom_angle
C10 O1 C7 112.7(3)
C13 O3 C12 111.0(3)
C2 C1 C6 120.1(5)
C2 C1 C14 123.5(6)
C6 C1 C14 116.3(6)
C1 C2 C3 124.8(5)
C2 C3 C4 112.6(5)
C5 C4 C3 108.4(4)
C5 C4 C15 110.9(5)
C3 C4 C15 114.6(5)
C4 C5 C6 118.6(4)
C4 C5 C8 118.2(4)
C6 C5 C8 89.0(3)
C1 C6 C5 115.3(4)
C1 C6 C7 116.8(4)
C5 C6 C7 88.6(3)
O1 C7 C18 109.3(3)
O1 C7 C8 104.6(3)
C18 C7 C8 123.9(3)
O1 C7 C6 108.9(3)
C18 C7 C6 118.1(3)
C8 C7 C6 89.9(3)
C9 C8 C7 106.8(3)
C9 C8 C5 110.3(3)
C7 C8 C5 89.6(3)
O2 C9 C8 128.2(4)
O2 C9 C10 124.2(4)
C8 C9 C10 107.3(3)
O1 C10 C13 109.9(3)
O1 C10 C9 105.5(3)
C13 C10 C9 107.7(3)
O1 C10 C11 116.5(3)
C13 C10 C11 103.6(3)
C9 C10 C11 113.5(3)
C12 C11 C25 111.5(4)
C12 C11 C24 109.9(3)
C25 C11 C24 111.4(4)
C12 C11 C10 99.8(3)
C25 C11 C10 114.7(3)
C24 C11 C10 108.9(4)
O3 C12 C11 105.4(3)
O4 C13 O3 124.3(4)
O4 C13 C10 127.4(5)
O3 C13 C10 108.4(4)
C17 C15 C16 108.5(6)
C17 C15 C4 112.8(7)
C16 C15 C4 111.3(5)
C19 C18 C23 117.5(4)
C19 C18 C7 120.9(4)
C23 C18 C7 121.4(4)
C20 C19 C18 121.3(5)
C21 C20 C19 120.1(5)
C20 C21 C22 119.6(5)
C23 C22 C21 120.3(5)
C22 C23 C18 121.1(5)
C26 C25 C11 115.4(4)

loop_
_geom_bond_atom_site_label_1
_geom_bond_atom_site_label_2
_geom_bond_distance
O1 C10 1.417(4)
O1 C7 1.454(4)
O2 C9 1.199(4)
O3 C13 1.337(6)
O3 C12 1.459(6)
O4 C13 1.181(5)
C1 C2 1.322(8)
C1 C6 1.485(7)
C1 C14 1.512(7)
C2 C3 1.506(8)
C3 C4 1.524(8)
C4 C5 1.502(6)
C4 C15 1.557(8)
C5 C6 1.561(5)
C5 C8 1.564(5)
C6 C7 1.565(5)
C7 C18 1.509(5)
C7 C8 1.535(5)
C8 C9 1.482(5)
C9 C10 1.543(5)
C10 C13 1.529(6)
C10 C11 1.546(5)
C11 C12 1.519(5)
C11 C25 1.529(6)
C11 C24 1.528(6)
C15 C17 1.491(9)
C15 C16 1.527(9)
C18 C19 1.381(5)
C18 C23 1.384(6)
C19 C20 1.371(7)
C20 C21 1.364(9)
C21 C22 1.372(8)
C22 C23 1.366(7)
C25 C26 1.522(6)

loop_
_geom_torsion_atom_site_label_1
_geom_torsion_atom_site_label_2
_geom_torsion_atom_site_label_3
_geom_torsion_atom_site_label_4
_geom_torsion
C6 C1 C2 C3 -0.2(9)
C14 C1 C2 C3 -179.6(6)
C1 C2 C3 C4 -31.0(9)
C2 C3 C4 C5 49.8(6)
C2 C3 C4 C15 -74.6(6)
C3 C4 C5 C6 -43.9(6)
C15 C4 C5 C6 82.7(5)
C3 C4 C5 C8 61.8(5)
C15 C4 C5 C8 -171.7(4)
C2 C1 C6 C5 8.5(7)
C14 C1 C6 C5 -172.0(5)
C2 C1 C6 C7 -93.6(6)
C14 C1 C6 C7 85.9(6)
C4 C5 C6 C1 15.6(6)
C8 C5 C6 C1 -106.4(4)
C4 C5 C6 C7 134.7(4)
C8 C5 C6 C7 12.8(3)
C10 O1 C7 C18 116.0(3)
C10 O1 C7 C8 -18.6(4)
C10 O1 C7 C6 -113.6(3)
C1 C6 C7 O1 -149.7(4)
C5 C6 C7 O1 92.4(3)
C1 C6 C7 C18 -24.3(6)
C5 C6 C7 C18 -142.2(3)
C1 C6 C7 C8 104.8(4)
C5 C6 C7 C8 -13.0(3)
O1 C7 C8 C9 14.6(4)
C18 C7 C8 C9 -111.4(4)
C6 C7 C8 C9 124.1(3)
O1 C7 C8 C5 -96.6(3)
C18 C7 C8 C5 137.5(4)
C6 C7 C8 C5 13.0(3)
C4 C5 C8 C9 116.9(4)
C6 C5 C8 C9 -120.8(3)
C4 C5 C8 C7 -135.4(4)
C6 C5 C8 C7 -13.0(3)
C7 C8 C9 O2 179.6(4)
C5 C8 C9 O2 -84.5(5)
C7 C8 C9 C10 -6.3(4)
C5 C8 C9 C10 89.7(3)
C7 O1 C10 C13 130.6(3)
C7 O1 C10 C9 14.8(4)
C7 O1 C10 C11 -112.1(3)
O2 C9 C10 O1 169.8(4)
C8 C9 C10 O1 -4.6(4)
O2 C9 C10 C13 52.5(5)
C8 C9 C10 C13 -121.9(4)
O2 C9 C10 C11 -61.5(4)
C8 C9 C10 C11 124.1(3)
O1 C10 C11 C12 -151.7(3)
C13 C10 C11 C12 -31.0(3)
C9 C10 C11 C12 85.6(3)
O1 C10 C11 C25 89.0(4)
C13 C10 C11 C25 -150.3(3)
C9 C10 C11 C25 -33.8(4)
O1 C10 C11 C24 -36.5(4)
C13 C10 C11 C24 84.2(4)
C9 C10 C11 C24 -159.3(3)
C13 O3 C12 C11 -23.4(5)
C25 C11 C12 O3 154.5(3)
C24 C11 C12 O3 -81.4(5)
C10 C11 C12 O3 32.9(4)
C12 O3 C13 O4 -177.7(4)
C12 O3 C13 C10 2.3(5)
O1 C10 C13 O4 -35.8(6)
C9 C10 C13 O4 78.6(5)
C11 C10 C13 O4 -160.9(5)
O1 C10 C13 O3 144.2(3)
C9 C10 C13 O3 -101.4(4)
C11 C10 C13 O3 19.1(4)
C5 C4 C15 C17 -172.6(6)
C3 C4 C15 C17 -49.5(8)
C5 C4 C15 C16 65.1(6)
C3 C4 C15 C16 -171.8(5)
O1 C7 C18 C19 31.8(5)
C8 C7 C18 C19 155.7(4)
C6 C7 C18 C19 -93.5(4)
O1 C7 C18 C23 -151.9(4)
C8 C7 C18 C23 -28.0(6)
C6 C7 C18 C23 82.8(5)
C23 C18 C19 C20 -2.1(6)
C7 C18 C19 C20 174.4(4)
C18 C19 C20 C21 0.6(7)
C19 C20 C21 C22 0.6(9)
C20 C21 C22 C23 -0.3(9)
C21 C22 C23 C18 -1.3(9)
C19 C18 C23 C22 2.4(7)
C7 C18 C23 C22 -174.0(4)
C12 C11 C25 C26 54.4(5)
C24 C11 C25 C26 -68.8(5)
C10 C11 C25 C26 167.0(3)
